data_7027577
loop_
_publ_author_name
'Iengo, Elisabetta'
'Mestroni, Giovanni'
'Geremia, Silvano'
'Calligaris, Mario'
'Alessio, Enzo'

_publ_section_title
;
 Novel ruthenium(III) dimers Na2[{trans-RuCl4(Me2SO-S&#x200A;)}2(\m-L)]
 and [{mer,cis-RuCl3(Me2SO-S&#x200A;)(Me2SO-O)}2(\m-L)]
 (L&#x2005;=&#x2005;bridging heterocyclic N-donor ligand) closely related
 to the antimetastatic complex
 Na[trans-RuCl4(Me2SO-S&#x200A;)(Him)]&#x200A;&#x2020;
;
_journal_issue 19
_journal_name_full 'Journal of the Chemical Society, Dalton Transactions'
_journal_page_first 3361
_journal_paper_doi 10.1039/a904264d
_journal_year 1999
_chemical_formula_moiety '(Na 1+)2, C8 H16 Cl8 N2 O2 Ru S2 2-, 3(C2 H6 O1 S1), H2 O'
_chemical_formula_sum 'C14 H36 Cl8 N2 Na2 O6 Ru2 S5'
_chemical_formula_weight 1020.47
_space_group_IT_number 14
_symmetry_space_group_name_Hall '-P 2ybc'
_symmetry_space_group_name_H-M 'P 1 21/c 1'
_atom_sites_solution_hydrogens geom
_atom_sites_solution_primary Patterson
_atom_sites_solution_secondary difmap
_audit_creation_method SHELXL-97
_cell_angle_alpha 90.00
_cell_angle_beta 96.415(8)
_cell_angle_gamma 90.00
_cell_formula_units_Z 4
_cell_length_a 11.3710(10)
_cell_length_b 14.6130(10)
_cell_length_c 22.578(2)
_cell_measurement_temperature 293(2)
_cell_volume 3728.2(5)
_computing_structure_refinement 'SHELXL-97 (Sheldrick, 1997)'
_computing_structure_solution 'SHELXS-97 (Sheldrick, 1990)'
_diffrn_ambient_temperature 293(2)
_diffrn_measured_fraction_theta_full 0.677
_diffrn_measured_fraction_theta_max 0.677
_diffrn_radiation_monochromator graphite
_diffrn_radiation_source 'fine-focus sealed tube'
_diffrn_radiation_type MoK\a
_diffrn_radiation_wavelength 0.71073
_diffrn_reflns_av_R_equivalents 0.0377
_diffrn_reflns_av_sigmaI/netI 0.0441
_diffrn_reflns_limit_h_max 14
_diffrn_reflns_limit_h_min -15
_diffrn_reflns_limit_k_max 19
_diffrn_reflns_limit_k_min 0
_diffrn_reflns_limit_l_max 15
_diffrn_reflns_limit_l_min 0
_diffrn_reflns_number 6529
_diffrn_reflns_theta_full 27.97
_diffrn_reflns_theta_max 27.97
_diffrn_reflns_theta_min 2.28
_exptl_absorpt_coefficient_mu 1.718
_exptl_crystal_density_diffrn 1.818
_exptl_crystal_density_method 'not measured'
_exptl_crystal_F_000 2032
_refine_diff_density_max 0.761
_refine_diff_density_min -0.553
_refine_diff_density_rms 0.094
_refine_ls_extinction_method none
_refine_ls_goodness_of_fit_ref 1.025
_refine_ls_hydrogen_treatment mixed
_refine_ls_matrix_type full
_refine_ls_number_parameters 425
_refine_ls_number_reflns 6306
_refine_ls_number_restraints 0
_refine_ls_restrained_S_all 1.025
_refine_ls_R_factor_all 0.0753
_refine_ls_R_factor_gt 0.0378
_refine_ls_shift/su_max 1.188
_refine_ls_shift/su_mean 0.033
_refine_ls_structure_factor_coef Fsqd
_refine_ls_weighting_details 'w=1/[\s^2^(Fo^2^)+(0.0478P)^2^+3.0890P] where P=(Fo^2^+2Fc^2^)/3'
_refine_ls_weighting_scheme calc
_refine_ls_wR_factor_gt 0.0866
_refine_ls_wR_factor_ref 0.0978
_reflns_number_gt 4457
_reflns_number_total 6306
_reflns_threshold_expression >2sigma(I)
_cod_data_source_file 904264dsup1.cif
_cod_data_source_block 1b
_cod_depositor_comments
;
The following automatic conversions were performed:

'_refine_ls_weighting_scheme' value 'calc
w=1/[\s^2^(Fo^2^)+(0.0478P)^2^+3.0890P] where P=(Fo^2^+2Fc^2^)/3' was
changed to 'calc'. New tag '_refine_ls_weighting_details' was
created. The value of the new tag was set to
'w=1/[\s^2^(Fo^2^)+(0.0478P)^2^+3.0890P] where P=(Fo^2^+2Fc^2^)/3'.

Automatic conversion script
Id: cif_fix_values 3143 2015-03-26 13:38:13Z robertas 
;
_cod_database_code 7027577

loop_
_symmetry_equiv_pos_as_xyz
'x, y, z'
'-x, y+1/2, -z+1/2'
'-x, -y, -z'
'x, -y-1/2, z-1/2'

loop_
_atom_site_label
_atom_site_type_symbol
_atom_site_fract_x
_atom_site_fract_y
_atom_site_fract_z
_atom_site_U_iso_or_equiv
_atom_site_adp_type
_atom_site_occupancy
_atom_site_calc_flag
_atom_site_refinement_flags
_atom_site_disorder_assembly
_atom_site_disorder_group
Ru1 Ru 0.66653(3) 0.28263(2) 0.855910(19) 0.02932(13) Uani 1 d . . .
Ru2 Ru 0.34763(3) 0.28268(3) 0.62595(2) 0.03203(14) Uani 1 d . . .
S1 S 0.77192(10) 0.20395(8) 0.93137(7) 0.0377(4) Uani 1 d . . .
S2 S 0.26276(10) 0.19947(8) 0.54639(7) 0.0375(4) Uani 1 d . . .
Cl1 Cl 0.74483(12) 0.19781(9) 0.78040(7) 0.0522(4) Uani 1 d . . .
Cl2 Cl 0.58466(12) 0.37022(9) 0.92764(7) 0.0458(4) Uani 1 d . . .
Cl3 Cl 0.51367(11) 0.17491(8) 0.85535(7) 0.0466(4) Uani 1 d . . .
Cl4 Cl 0.81585(10) 0.39302(9) 0.85161(7) 0.0432(4) Uani 1 d . . .
Cl5 Cl 0.16843(10) 0.35495(9) 0.64199(7) 0.0464(4) Uani 1 d . . .
Cl6 Cl 0.52902(12) 0.21618(11) 0.61413(8) 0.0611(5) Uani 1 d . . .
Cl7 Cl 0.30406(13) 0.16575(9) 0.69101(7) 0.0519(4) Uani 1 d . . .
Cl8 Cl 0.39004(13) 0.40518(10) 0.56334(7) 0.0532(4) Uani 1 d . . .
O1 O 0.8769(3) 0.2481(2) 0.96422(17) 0.0460(10) Uani 1 d . . .
O2 O 0.1335(3) 0.2072(2) 0.53032(17) 0.0449(10) Uani 1 d . . .
N1 N 0.5620(3) 0.3575(2) 0.78879(19) 0.0306(10) Uani 1 d . . .
N2 N 0.4329(3) 0.3578(2) 0.69921(19) 0.0323(10) Uani 1 d . . .
C1 C 0.8220(6) 0.0966(4) 0.9072(3) 0.070(2) Uani 1 d . . .
H1A H 0.8730 0.1061 0.8766 0.104 Uiso 1 calc R . .
H1B H 0.7552 0.0603 0.8916 0.104 Uiso 1 calc R . .
H1C H 0.8648 0.0653 0.9402 0.104 Uiso 1 calc R . .
C2 C 0.6814(5) 0.1682(5) 0.9850(3) 0.067(2) Uani 1 d . . .
H2A H 0.7274 0.1329 1.0151 0.101 Uiso 1 calc R . .
H2B H 0.6179 0.1314 0.9663 0.101 Uiso 1 calc R . .
H2C H 0.6494 0.2209 1.0030 0.101 Uiso 1 calc R . .
C3 C 0.2924(6) 0.0805(4) 0.5543(3) 0.074(2) Uani 1 d . . .
H3A H 0.2493 0.0558 0.5849 0.111 Uiso 1 calc R . .
H3B H 0.3756 0.0712 0.5651 0.111 Uiso 1 calc R . .
H3C H 0.2682 0.0500 0.5173 0.111 Uiso 1 calc R . .
C4 C 0.3317(5) 0.2220(5) 0.4822(3) 0.066(2) Uani 1 d . . .
H4A H 0.3022 0.1803 0.4511 0.099 Uiso 1 calc R . .
H4B H 0.4157 0.2142 0.4909 0.099 Uiso 1 calc R . .
H4C H 0.3149 0.2837 0.4693 0.099 Uiso 1 calc R . .
C5 C 0.5052(4) 0.3154(3) 0.7414(2) 0.0323(13) Uani 1 d . . .
H5 H 0.5166 0.2527 0.7375 0.039 Uiso 1 calc R . .
C6 C 0.5472(4) 0.4486(3) 0.7941(2) 0.0374(14) Uani 1 d . . .
H6 H 0.5863 0.4796 0.8265 0.045 Uiso 1 calc R . .
C7 C 0.4748(4) 0.4957(3) 0.7522(2) 0.0422(15) Uani 1 d . . .
H7 H 0.4648 0.5586 0.7554 0.051 Uiso 1 calc R . .
C8 C 0.4179(4) 0.4485(3) 0.7055(3) 0.0441(15) Uani 1 d . . .
H8 H 0.3673 0.4797 0.6772 0.053 Uiso 1 calc R . .
S1A S -0.1022(2) 0.11598(12) 0.58858(10) 0.0785(6) Uani 1 d . . .
O1A O -0.0605(4) 0.0494(3) 0.54465(19) 0.0615(12) Uani 1 d . . .
C1A C -0.2422(7) 0.0756(7) 0.6007(4) 0.117(4) Uani 1 d . . .
H1A1 H -0.2954 0.0822 0.5648 0.176 Uiso 1 calc R . .
H1A2 H -0.2713 0.1103 0.6321 0.176 Uiso 1 calc R . .
H1A3 H -0.2367 0.0122 0.6118 0.176 Uiso 1 calc R . .
C2A C -0.0264(7) 0.0906(6) 0.6591(3) 0.090(3) Uani 1 d . . .
H2A1 H -0.0409 0.0281 0.6691 0.135 Uiso 1 calc R . .
H2A2 H -0.0539 0.1302 0.6885 0.135 Uiso 1 calc R . .
H2A3 H 0.0570 0.0997 0.6580 0.135 Uiso 1 calc R . .
O1B O 1.1165(4) 0.3597(4) 0.8864(2) 0.0720(15) Uani 1 d . . .
S1B S 1.1536(7) 0.2780(6) 0.8490(4) 0.095(4) Uani 0.322(8) d P A 1
C1B C 1.252(5) 0.329(3) 0.814(3) 0.15(3) Uani 0.322(8) d P A 1
H1B1 H 1.2138 0.3722 0.7858 0.227 Uiso 0.322(8) calc PR A 1
H1B2 H 1.2943 0.2850 0.7930 0.227 Uiso 0.322(8) calc PR A 1
H1B3 H 1.3071 0.3615 0.8419 0.227 Uiso 0.322(8) calc PR A 1
C2B C 1.0575(19) 0.263(4) 0.7869(17) 0.16(3) Uani 0.322(8) d P A 1
H2B1 H 1.0051 0.2135 0.7929 0.239 Uiso 0.322(8) calc PR A 1
H2B2 H 1.1006 0.2499 0.7537 0.239 Uiso 0.322(8) calc PR A 1
H2B3 H 1.0123 0.3183 0.7789 0.239 Uiso 0.322(8) calc PR A 1
S1C S 1.1142(2) 0.3376(2) 0.82321(16) 0.0643(15) Uani 0.678(8) d P A 2
C1C C 1.2661(13) 0.3223(19) 0.8104(12) 0.119(11) Uani 0.678(8) d P A 2
H1C1 H 1.3079 0.3791 0.8173 0.179 Uiso 0.678(8) calc PR A 2
H1C2 H 1.2697 0.3033 0.7699 0.179 Uiso 0.678(8) calc PR A 2
H1C3 H 1.3019 0.2765 0.8370 0.179 Uiso 0.678(8) calc PR A 2
C2C C 1.086(2) 0.2209(13) 0.8208(13) 0.208(16) Uani 0.678(8) d P A 2
H2C1 H 1.1532 0.1885 0.8397 0.312 Uiso 0.678(8) calc PR A 2
H2C2 H 1.0705 0.2015 0.7800 0.312 Uiso 0.678(8) calc PR A 2
H2C3 H 1.0180 0.2080 0.8412 0.312 Uiso 0.678(8) calc PR A 2
Na1 Na 0.00935(18) 0.32845(15) 0.53969(11) 0.0538(6) Uani 1 d . . .
Na2 Na 0.99264(17) 0.38867(14) 0.95573(10) 0.0441(6) Uani 1 d . . .
OW O 0.1213(4) 0.4222(3) 0.4868(3) 0.0802(15) Uani 1 d G . .
H1W H 0.1883 0.4144 0.5155 0.120 Uiso 1 d G . .
H2W H 0.1436 0.4694 0.4621 0.120 Uiso 1 d G . .
O1D O -0.1178(3) 0.4235(3) 0.5863(2) 0.0562(12) Uani 1 d . . .
S1D S -0.1486(6) 0.3954(7) 0.6508(3) 0.096(3) Uani 0.442(12) d P B 1
C1D C -0.291(2) 0.441(3) 0.6565(17) 0.16(2) Uani 0.442(12) d P B 1
H1D1 H -0.3012 0.4964 0.6335 0.247 Uiso 0.442(12) calc PR B 1
H1D2 H -0.2992 0.4544 0.6975 0.247 Uiso 0.442(12) calc PR B 1
H1D3 H -0.3502 0.3974 0.6416 0.247 Uiso 0.442(12) calc PR B 1
C2D C -0.0819(19) 0.4799(18) 0.6979(9) 0.128(11) Uani 0.442(12) d P B 1
H2D1 H -0.0757 0.5355 0.6758 0.192 Uiso 0.442(12) calc PR B 1
H2D2 H -0.0044 0.4600 0.7139 0.192 Uiso 0.442(12) calc PR B 1
H2D3 H -0.1291 0.4907 0.7299 0.192 Uiso 0.442(12) calc PR B 1
S1E S -0.1438(3) 0.4573(4) 0.6452(2) 0.068(2) Uani 0.558(12) d P B 2
C1E C -0.294(2) 0.493(2) 0.6331(14) 0.147(13) Uani 0.558(12) d P B 2
H1E1 H -0.3050 0.5321 0.5986 0.221 Uiso 0.558(12) calc PR B 2
H1E2 H -0.3140 0.5263 0.6673 0.221 Uiso 0.558(12) calc PR B 2
H1E3 H -0.3445 0.4406 0.6268 0.221 Uiso 0.558(12) calc PR B 2
C2E C -0.165(3) 0.3517(19) 0.6853(11) 0.203(15) Uani 0.558(12) d P B 2
H2E1 H -0.2032 0.3073 0.6583 0.305 Uiso 0.558(12) calc PR B 2
H2E2 H -0.2135 0.3635 0.7166 0.305 Uiso 0.558(12) calc PR B 2
H2E3 H -0.0895 0.3286 0.7021 0.305 Uiso 0.558(12) calc PR B 2

loop_
_atom_site_aniso_label
_atom_site_aniso_U_11
_atom_site_aniso_U_22
_atom_site_aniso_U_33
_atom_site_aniso_U_23
_atom_site_aniso_U_13
_atom_site_aniso_U_12
Ru1 0.02980(18) 0.02929(17) 0.0263(4) 0.00033(17) -0.00827(16) -0.00368(14)
Ru2 0.03103(18) 0.03437(19) 0.0282(4) -0.00183(18) -0.00779(17) 0.00682(15)
S1 0.0398(6) 0.0339(6) 0.0351(11) 0.0051(5) -0.0155(6) -0.0055(5)
S2 0.0377(6) 0.0399(7) 0.0320(11) -0.0063(6) -0.0089(6) 0.0093(5)
Cl1 0.0534(7) 0.0567(8) 0.0445(13) -0.0107(7) -0.0025(7) 0.0109(6)
Cl2 0.0553(7) 0.0434(7) 0.0393(12) -0.0054(6) 0.0084(7) -0.0071(6)
Cl3 0.0473(7) 0.0399(6) 0.0482(12) 0.0044(6) -0.0141(6) -0.0169(5)
Cl4 0.0358(6) 0.0467(7) 0.0451(12) 0.0062(6) -0.0049(6) -0.0113(5)
Cl5 0.0380(6) 0.0549(8) 0.0440(12) -0.0100(7) -0.0058(6) 0.0123(5)
Cl6 0.0423(7) 0.0838(10) 0.0538(13) -0.0186(9) -0.0092(7) 0.0271(7)
Cl7 0.0698(9) 0.0389(7) 0.0434(12) 0.0039(6) -0.0102(7) -0.0035(6)
Cl8 0.0595(8) 0.0557(8) 0.0425(13) 0.0098(7) -0.0028(7) -0.0062(6)
O1 0.0444(19) 0.0446(18) 0.043(3) 0.0063(17) -0.0208(18) -0.0082(15)
O2 0.0391(18) 0.048(2) 0.044(3) -0.0125(18) -0.0105(17) 0.0021(15)
N1 0.0325(19) 0.033(2) 0.024(3) -0.0008(18) -0.0061(18) -0.0011(15)
N2 0.0345(19) 0.033(2) 0.027(3) -0.0010(18) -0.0080(18) 0.0040(15)
C1 0.092(5) 0.039(3) 0.069(6) -0.003(3) -0.033(4) 0.010(3)
C2 0.057(4) 0.093(5) 0.048(6) 0.034(4) -0.012(3) -0.014(3)
C3 0.101(5) 0.041(3) 0.070(6) -0.019(3) -0.031(4) 0.032(3)
C4 0.056(3) 0.104(5) 0.040(6) -0.024(4) 0.011(3) -0.004(3)
C5 0.030(2) 0.036(2) 0.029(4) 0.001(2) -0.006(2) 0.0045(19)
C6 0.045(3) 0.032(2) 0.033(4) -0.003(2) -0.008(2) -0.003(2)
C7 0.056(3) 0.028(2) 0.038(5) 0.000(2) -0.016(3) 0.001(2)
C8 0.051(3) 0.034(3) 0.042(5) 0.004(2) -0.020(3) 0.007(2)
S1A 0.1186(16) 0.0595(10) 0.0590(17) 0.0001(9) 0.0164(12) 0.0329(10)
O1A 0.096(3) 0.050(2) 0.043(4) -0.003(2) 0.025(2) 0.015(2)
C1A 0.085(6) 0.159(9) 0.106(8) -0.020(7) 0.007(5) 0.063(6)
C2A 0.116(7) 0.096(6) 0.058(7) -0.008(5) 0.007(5) 0.012(5)
O1B 0.061(3) 0.115(4) 0.041(5) -0.013(3) 0.012(2) 0.017(3)
S1B 0.103(6) 0.082(6) 0.098(8) -0.014(5) 0.009(5) 0.012(4)
C1B 0.26(7) 0.06(2) 0.14(6) -0.03(3) 0.07(4) -0.03(3)
C2B 0.023(9) 0.38(7) 0.08(3) -0.13(4) 0.013(12) -0.03(2)
S1C 0.0582(15) 0.086(2) 0.047(3) -0.0027(16) 0.0002(13) 0.0174(13)
C1C 0.042(6) 0.24(3) 0.078(19) -0.079(16) 0.029(7) -0.025(9)
C2C 0.27(3) 0.112(14) 0.26(4) -0.107(19) 0.11(2) -0.110(17)
Na1 0.0484(12) 0.0570(13) 0.0515(18) -0.0113(12) -0.0139(10) 0.0132(10)
Na2 0.0491(11) 0.0480(11) 0.0344(17) -0.0034(10) 0.0010(10) -0.0066(9)
OW 0.080(3) 0.070(3) 0.085(5) 0.014(3) -0.016(3) -0.006(2)
O1D 0.057(2) 0.071(3) 0.040(4) 0.000(2) 0.005(2) 0.011(2)
S1D 0.127(5) 0.090(7) 0.076(7) -0.005(4) 0.029(4) -0.013(4)
C1D 0.055(13) 0.34(6) 0.10(3) 0.01(3) 0.027(14) -0.05(2)
C2D 0.121(18) 0.21(3) 0.049(18) -0.070(17) 0.006(13) -0.027(17)
S1E 0.075(2) 0.069(3) 0.063(4) -0.018(2) 0.020(2) -0.0139(18)
C1E 0.133(18) 0.20(3) 0.12(3) -0.001(19) 0.084(16) 0.080(18)
C2E 0.28(3) 0.19(3) 0.15(3) 0.13(2) 0.09(2) 0.01(2)

loop_
_atom_type_symbol
_atom_type_description
_atom_type_scat_dispersion_real
_atom_type_scat_dispersion_imag
_atom_type_scat_source
Ru Ru -1.2594 0.8363 'International Tables Vol C Tables 4.2.6.8 and 6.1.1.4'
Cl Cl 0.1484 0.1585 'International Tables Vol C Tables 4.2.6.8 and 6.1.1.4'
S S 0.1246 0.1234 'International Tables Vol C Tables 4.2.6.8 and 6.1.1.4'
Na Na 0.0362 0.0249 'International Tables Vol C Tables 4.2.6.8 and 6.1.1.4'
O O 0.0106 0.0060 'International Tables Vol C Tables 4.2.6.8 and 6.1.1.4'
N N 0.0061 0.0033 'International Tables Vol C Tables 4.2.6.8 and 6.1.1.4'
C C 0.0033 0.0016 'International Tables Vol C Tables 4.2.6.8 and 6.1.1.4'
H H 0.0000 0.0000 'International Tables Vol C Tables 4.2.6.8 and 6.1.1.4'

loop_
_geom_angle_atom_site_label_1
_geom_angle_atom_site_label_2
_geom_angle_atom_site_label_3
_geom_angle
_geom_angle_site_symmetry_1
_geom_angle_site_symmetry_3
N1 Ru1 S1 177.05(12) . .
N1 Ru1 Cl2 88.74(12) . .
S1 Ru1 Cl2 88.58(5) . .
N1 Ru1 Cl3 89.23(10) . .
S1 Ru1 Cl3 89.59(5) . .
Cl2 Ru1 Cl3 91.09(5) . .
N1 Ru1 Cl4 88.07(10) . .
S1 Ru1 Cl4 93.16(5) . .
Cl2 Ru1 Cl4 89.90(5) . .
Cl3 Ru1 Cl4 177.10(5) . .
N1 Ru1 Cl1 88.92(12) . .
S1 Ru1 Cl1 93.77(5) . .
Cl2 Ru1 Cl1 177.65(5) . .
Cl3 Ru1 Cl1 89.01(5) . .
Cl4 Ru1 Cl1 89.89(5) . .
N2 Ru2 S2 177.77(10) . .
N2 Ru2 Cl6 88.37(11) . .
S2 Ru2 Cl6 89.40(5) . .
N2 Ru2 Cl7 89.93(11) . .
S2 Ru2 Cl7 90.26(5) . .
Cl6 Ru2 Cl7 91.13(6) . .
N2 Ru2 Cl5 88.64(10) . .
S2 Ru2 Cl5 93.59(5) . .
Cl6 Ru2 Cl5 177.00(5) . .
Cl7 Ru2 Cl5 89.05(5) . .
N2 Ru2 Cl8 88.19(11) . .
S2 Ru2 Cl8 91.68(5) . .
Cl6 Ru2 Cl8 90.28(6) . .
Cl7 Ru2 Cl8 177.62(6) . .
Cl5 Ru2 Cl8 89.44(5) . .
O1 S1 C2 106.6(3) . .
O1 S1 C1 105.7(3) . .
C2 S1 C1 100.5(4) . .
O1 S1 Ru1 118.75(15) . .
C2 S1 Ru1 111.5(2) . .
C1 S1 Ru1 112.0(2) . .
O2 S2 C4 107.9(3) . .
O2 S2 C3 105.7(3) . .
C4 S2 C3 99.8(4) . .
O2 S2 Ru2 118.16(16) . .
C4 S2 Ru2 111.1(2) . .
C3 S2 Ru2 112.5(2) . .
Ru1 Cl4 Na2 112.79(7) . .
Ru2 Cl5 Na1 107.54(7) . .
S1 O1 Na1 123.7(2) . 4_666
S1 O1 Na2 137.2(2) . .
Na1 O1 Na2 98.35(13) 4_666 .
S2 O2 Na1 130.0(2) . .
S2 O2 Na2 129.9(2) . 4_465
Na1 O2 Na2 97.78(13) . 4_465
C5 N1 C6 118.2(4) . .
C5 N1 Ru1 121.1(3) . .
C6 N1 Ru1 120.7(3) . .
C5 N2 C8 117.1(4) . .
C5 N2 Ru2 120.3(3) . .
C8 N2 Ru2 122.6(3) . .
N1 C5 N2 124.0(4) . .
N1 C6 C7 120.4(5) . .
C8 C7 C6 118.6(5) . .
N2 C8 C7 121.8(4) . .
O1A S1A C1A 104.2(4) . .
O1A S1A C2A 107.5(3) . .
C1A S1A C2A 98.6(4) . .
O1A S1A Na2 39.43(17) . 4_465
C1A S1A Na2 122.1(3) . 4_465
C2A S1A Na2 129.7(3) . 4_465
S1A O1A Na2 116.5(2) . 4_465
S1A O1A Na2 137.6(3) . 2_646
Na2 O1A Na2 104.69(16) 4_465 2_646
S1C O1B S1B 43.3(4) . .
S1C O1B Na2 140.7(3) . .
S1B O1B Na2 138.8(4) . .
O1B S1B C1B 98.9(18) . .
O1B S1B C2B 111.1(15) . .
C1B S1B C2B 94(3) . .
O1B S1C C2C 103.4(10) . .
O1B S1C C1C 105.8(8) . .
C2C S1C C1C 93.0(12) . .
O2 Na1 OW 91.76(18) . .
O2 Na1 O1D 156.90(19) . .
OW Na1 O1D 106.6(2) . .
O2 Na1 O1 85.32(13) . 4_465
OW Na1 O1 104.35(19) . 4_465
O1D Na1 O1 102.95(15) . 4_465
O2 Na1 Cl5 80.50(11) . .
OW Na1 Cl5 90.09(15) . .
O1D Na1 Cl5 85.51(13) . .
O1 Na1 Cl5 160.07(13) 4_465 .
O2 Na1 S1D 132.4(2) . .
OW Na1 S1D 125.7(2) . .
O1D Na1 S1D 24.47(19) . .
O1 Na1 S1D 108.38(17) 4_465 .
Cl5 Na1 S1D 72.32(13) . .
O2 Na1 Na2 44.28(9) . 4_465
OW Na1 Na2 104.25(17) . 4_465
O1D Na1 Na2 137.97(13) . 4_465
O1 Na1 Na2 41.23(9) 4_465 4_465
Cl5 Na1 Na2 122.32(8) . 4_465
S1D Na1 Na2 128.85(18) . 4_465
O1B Na2 O1A 155.06(19) . 4_666
O1B Na2 O1 106.12(18) . .
O1A Na2 O1 93.69(15) 4_666 .
O1B Na2 O1A 87.54(18) . 2_656
O1A Na2 O1A 75.31(16) 4_666 2_656
O1 Na2 O1A 164.55(17) . 2_656
O1B Na2 O2 87.79(17) . 4_666
O1A Na2 O2 81.49(16) 4_666 4_666
O1 Na2 O2 78.21(12) . 4_666
O1A Na2 O2 110.13(15) 2_656 4_666
O1B Na2 Cl4 82.67(14) . .
O1A Na2 Cl4 117.50(14) 4_666 .
O1 Na2 Cl4 75.79(10) . .
O1A Na2 Cl4 99.42(13) 2_656 .
O2 Na2 Cl4 148.49(11) 4_666 .
O1B Na2 S1A 156.68(16) . 4_666
O1A Na2 S1A 24.07(10) 4_666 4_666
O1 Na2 S1A 71.32(11) . 4_666
O1A Na2 S1A 99.00(12) 2_656 4_666
O2 Na2 S1A 68.92(11) 4_666 4_666
Cl4 Na2 S1A 117.84(8) . 4_666
O1B Na2 Na1 101.21(15) . 4_666
O1A Na2 Na1 83.98(12) 4_666 4_666
O1 Na2 Na1 40.43(9) . 4_666
O1A Na2 Na1 145.13(14) 2_656 4_666
O2 Na2 Na1 37.94(8) 4_666 4_666
Cl4 Na2 Na1 115.08(7) . 4_666
S1A Na2 Na1 61.22(6) 4_666 4_666
O1B Na2 Na2 121.95(17) . 3_767
O1A Na2 Na2 38.85(10) 4_666 3_767
O1 Na2 Na2 131.66(15) . 3_767
O1A Na2 Na2 36.45(10) 2_656 3_767
O2 Na2 Na2 97.60(12) 4_666 3_767
Cl4 Na2 Na2 112.94(9) . 3_767
S1A Na2 Na2 62.65(7) 4_666 3_767
Na1 Na2 Na2 117.88(10) 4_666 3_767
S1E O1D S1D 34.5(2) . .
S1E O1D Na1 143.0(3) . .
S1D O1D Na1 118.0(4) . .
O1D S1D C2D 104.5(10) . .
O1D S1D C1D 105.4(12) . .
C2D S1D C1D 91.6(16) . .
O1D S1D Na1 37.5(2) . .
C2D S1D Na1 115.1(8) . .
C1D S1D Na1 136.7(13) . .
O1D S1E C1E 104.2(10) . .
O1D S1E C2E 102.4(9) . .
C1E S1E C2E 98.5(12) . .

loop_
_geom_bond_atom_site_label_1
_geom_bond_atom_site_label_2
_geom_bond_distance
_geom_bond_site_symmetry_2
Ru1 N1 2.122(4) .
Ru1 S1 2.2814(13) .
Ru1 Cl2 2.3377(15) .
Ru1 Cl3 2.3440(12) .
Ru1 Cl4 2.3519(12) .
Ru1 Cl1 2.3611(15) .
Ru2 N2 2.127(4) .
Ru2 S2 2.2911(14) .
Ru2 Cl6 2.3223(13) .
Ru2 Cl7 2.3421(15) .
Ru2 Cl5 2.3588(12) .
Ru2 Cl8 2.3639(15) .
S1 O1 1.482(3) .
S1 C2 1.754(6) .
S1 C1 1.776(6) .
S2 O2 1.479(3) .
S2 C4 1.754(7) .
S2 C3 1.777(5) .
Cl4 Na2 2.918(3) .
Cl5 Na1 2.797(3) .
O1 Na1 2.418(4) 4_666
O1 Na2 2.458(4) .
O2 Na1 2.290(4) .
O2 Na2 2.600(4) 4_465
N1 C5 1.337(6) .
N1 C6 1.350(6) .
N2 C5 1.339(6) .
N2 C8 1.345(6) .
C6 C7 1.369(7) .
C7 C8 1.361(7) .
S1A O1A 1.504(4) .
S1A C1A 1.747(9) .
S1A C2A 1.763(8) .
S1A Na2 3.300(3) 4_465
O1A Na2 2.342(5) 4_465
O1A Na2 2.473(4) 2_646
O1B S1C 1.459(6) .
O1B S1B 1.547(9) .
O1B Na2 2.260(5) .
S1B C1B 1.63(5) .
S1B C2B 1.69(3) .
S1C C2C 1.736(18) .
S1C C1C 1.797(15) .
Na1 OW 2.294(6) .
Na1 O1D 2.338(5) .
Na1 O1 2.418(4) 4_465
Na1 S1D 3.388(7) .
Na1 Na2 3.690(3) 4_465
Na2 O1A 2.342(5) 4_666
Na2 O1A 2.473(4) 2_656
Na2 O2 2.600(4) 4_666
Na2 S1A 3.300(3) 4_666
Na2 Na1 3.690(3) 4_666
Na2 Na2 3.813(4) 3_767
O1D S1E 1.480(6) .
O1D S1D 1.590(8) .
S1D C2D 1.75(2) .
S1D C1D 1.77(3) .
S1E C1E 1.78(2) .
S1E C2E 1.82(2) .

loop_
_geom_torsion_atom_site_label_1
_geom_torsion_atom_site_label_2
_geom_torsion_atom_site_label_3
_geom_torsion_atom_site_label_4
_geom_torsion
N1 Ru1 S1 O1 -100.6(19)
Cl2 Ru1 S1 O1 -76.0(2)
Cl3 Ru1 S1 O1 -167.1(2)
Cl4 Ru1 S1 O1 13.8(2)
Cl1 Ru1 S1 O1 103.9(2)
N1 Ru1 S1 C2 24(2)
Cl2 Ru1 S1 C2 48.5(3)
Cl3 Ru1 S1 C2 -42.6(3)
Cl4 Ru1 S1 C2 138.3(3)
Cl1 Ru1 S1 C2 -131.6(3)
N1 Ru1 S1 C1 136(2)
Cl2 Ru1 S1 C1 160.3(3)
Cl3 Ru1 S1 C1 69.2(3)
Cl4 Ru1 S1 C1 -109.9(3)
Cl1 Ru1 S1 C1 -19.8(3)
N2 Ru2 S2 O2 -180(100)
Cl6 Ru2 S2 O2 176.78(19)
Cl7 Ru2 S2 O2 85.66(19)
Cl5 Ru2 S2 O2 -3.41(19)
Cl8 Ru2 S2 O2 -92.95(19)
N2 Ru2 S2 C4 -54(3)
Cl6 Ru2 S2 C4 -57.8(3)
Cl7 Ru2 S2 C4 -148.9(3)
Cl5 Ru2 S2 C4 122.0(3)
Cl8 Ru2 S2 C4 32.5(3)
N2 Ru2 S2 C3 57(3)
Cl6 Ru2 S2 C3 53.1(3)
Cl7 Ru2 S2 C3 -38.0(3)
Cl5 Ru2 S2 C3 -127.1(3)
Cl8 Ru2 S2 C3 143.4(3)
S1 Ru1 N1 C5 -112.1(19)
Cl2 Ru1 N1 C5 -136.8(4)
Cl3 Ru1 N1 C5 -45.7(4)
Cl4 Ru1 N1 C5 133.3(4)
Cl1 Ru1 N1 C5 43.4(4)
S1 Ru1 N1 C6 65(2)
Cl2 Ru1 N1 C6 40.4(4)
Cl3 Ru1 N1 C6 131.5(4)
Cl4 Ru1 N1 C6 -49.5(4)
Cl1 Ru1 N1 C6 -139.5(4)
S2 Ru2 N2 C5 -51(3)
Cl6 Ru2 N2 C5 -47.8(4)
Cl7 Ru2 N2 C5 43.4(4)
Cl5 Ru2 N2 C5 132.4(4)
Cl8 Ru2 N2 C5 -138.1(4)
S2 Ru2 N2 C8 128(3)
Cl6 Ru2 N2 C8 132.1(4)
Cl7 Ru2 N2 C8 -136.8(4)
Cl5 Ru2 N2 C8 -47.8(4)
Cl8 Ru2 N2 C8 41.7(4)
C6 N1 C5 N2 -1.0(7)
Ru1 N1 C5 N2 176.3(4)
C8 N2 C5 N1 0.2(7)
Ru2 N2 C5 N1 -180.0(4)
C5 N1 C6 C7 0.6(8)
Ru1 N1 C6 C7 -176.7(4)
N1 C6 C7 C8 0.5(8)
C5 N2 C8 C7 1.0(8)
Ru2 N2 C8 C7 -178.8(4)
C6 C7 C8 N2 -1.3(9)
